data_7014665
loop_
_publ_author_name
'Dai, Feng-Rong'
'Wu, Wen-Jun'
'Wang, Qi-Wei'
'Tian, He'
'Wong, Wai-Yeung'

_publ_section_title
;
 Heteroleptic ruthenium complexes containing uncommon
 5,5'-disubstituted-2,2'-bipyridine chromophores for dye-sensitized
 solar cells.
;
_journal_issue 10
_journal_name_full 'Dalton transactions (Cambridge, England : 2003)'
_journal_page_first 2314
_journal_page_last 2323
_journal_paper_doi 10.1039/c0dt01043j
_journal_volume 40
_journal_year 2011
_chemical_formula_moiety 'C46 H34 N4'
_chemical_formula_sum 'C46 H34 N4'
_chemical_formula_weight 642.77
_chemical_name_systematic
;
?
;
_space_group_IT_number 15
_symmetry_cell_setting monoclinic
_symmetry_space_group_name_Hall '-C 2yc'
_symmetry_space_group_name_H-M 'C 1 2/c 1'
_atom_sites_solution_hydrogens geom
_atom_sites_solution_primary direct
_atom_sites_solution_secondary difmap
_audit_creation_method SHELXL-97
_cell_angle_alpha 90.00
_cell_angle_beta 128.422(2)
_cell_angle_gamma 90.00
_cell_formula_units_Z 4
_cell_length_a 14.9729(15)
_cell_length_b 25.621(3)
_cell_length_c 11.2567(11)
_cell_measurement_reflns_used 3138
_cell_measurement_temperature 173(2)
_cell_measurement_theta_max 28.11
_cell_measurement_theta_min 2.72
_cell_volume 3383.2(6)
_computing_cell_refinement 'Bruker SMART'
_computing_data_collection 'Bruker SMART'
_computing_data_reduction 'Bruker SAINT'
_computing_molecular_graphics 'Bruker SHELXTL'
_computing_publication_material 'Bruker SHELXTL'
_computing_structure_refinement 'Bruker SHELXTL'
_computing_structure_solution 'Bruker SHELXTL'
_diffrn_ambient_temperature 173(2)
_diffrn_measured_fraction_theta_full 0.960
_diffrn_measured_fraction_theta_max 0.960
_diffrn_measurement_device_type 'Smart 1000 CCD'
_diffrn_measurement_method '\w and \f scans'
_diffrn_radiation_monochromator graphite
_diffrn_radiation_source 'fine-focus sealed tube'
_diffrn_radiation_type MoK\a
_diffrn_radiation_wavelength 0.71073
_diffrn_reflns_av_R_equivalents 0.0299
_diffrn_reflns_av_sigmaI/netI 0.0398
_diffrn_reflns_limit_h_max 19
_diffrn_reflns_limit_h_min -19
_diffrn_reflns_limit_k_max 30
_diffrn_reflns_limit_k_min -33
_diffrn_reflns_limit_l_max 14
_diffrn_reflns_limit_l_min -12
_diffrn_reflns_number 10474
_diffrn_reflns_theta_full 28.29
_diffrn_reflns_theta_max 28.29
_diffrn_reflns_theta_min 2.80
_exptl_absorpt_coefficient_mu 0.074
_exptl_absorpt_correction_T_max 1.0000
_exptl_absorpt_correction_T_min 0.6511
_exptl_absorpt_correction_type multi-scan
_exptl_absorpt_process_details SADABS
_exptl_crystal_colour orange
_exptl_crystal_density_diffrn 1.262
_exptl_crystal_density_method 'not measured'
_exptl_crystal_description prism
_exptl_crystal_F_000 1352
_exptl_crystal_size_max 0.30
_exptl_crystal_size_mid 0.20
_exptl_crystal_size_min 0.15
_refine_diff_density_max 0.341
_refine_diff_density_min -0.222
_refine_diff_density_rms 0.049
_refine_ls_extinction_method none
_refine_ls_goodness_of_fit_ref 1.031
_refine_ls_hydrogen_treatment constr
_refine_ls_matrix_type full
_refine_ls_number_parameters 233
_refine_ls_number_reflns 4042
_refine_ls_number_restraints 0
_refine_ls_restrained_S_all 1.031
_refine_ls_R_factor_all 0.0969
_refine_ls_R_factor_gt 0.0585
_refine_ls_shift/su_max 0.000
_refine_ls_shift/su_mean 0.000
_refine_ls_structure_factor_coef Fsqd
_refine_ls_weighting_details 'calc w=1/[\s^2^(Fo^2^)+(0.1049P)^2^+0.7853P] where P=(Fo^2^+2Fc^2^)/3'
_refine_ls_weighting_scheme calc
_refine_ls_wR_factor_gt 0.1609
_refine_ls_wR_factor_ref 0.1888
_reflns_number_gt 2535
_reflns_number_total 4042
_reflns_threshold_expression >2sigma(I)
_cod_data_source_file C0DT01043J.TXT
_cod_data_source_block L2
_cod_depositor_comments
;
The following automatic conversions were performed:
'_symmetry_cell_setting' value 'Monoclinic' changed to 'monoclinic'
according to '/home/saulius/struct/CIF-dictionaries/cif_core.dic'
dictionary named 'cif_core.dic' version 2.4.1 from 2010-06-29.

Automatic conversion script
Id: cif_fix_enum 1555 2011-01-17 13:19:09Z saulius 
;
_cod_original_cell_volume 3383.1(6)
_cod_original_sg_symbol_H-M 'C 2/c'
_cod_database_code 7014665

loop_
_symmetry_equiv_pos_as_xyz
'x, y, z'
'-x, y, -z+1/2'
'x+1/2, y+1/2, z'
'-x+1/2, y+1/2, -z+1/2'
'-x, -y, -z'
'x, -y, z-1/2'
'-x+1/2, -y+1/2, -z'
'x+1/2, -y+1/2, z-1/2'

loop_
_atom_site_label
_atom_site_type_symbol
_atom_site_fract_x
_atom_site_fract_y
_atom_site_fract_z
_atom_site_U_iso_or_equiv
_atom_site_adp_type
_atom_site_occupancy
_atom_site_symmetry_multiplicity
_atom_site_calc_flag
_atom_site_refinement_flags
_atom_site_disorder_assembly
_atom_site_disorder_group
N1 N 1.0000 -0.23703(8) 0.2500 0.0491(6) Uani 1 2 d S . .
N2 N 1.06947(16) 0.06726(6) 0.38508(19) 0.0453(4) Uani 0.50 1 d P . .
N3 N 1.07280(15) 0.17681(6) 0.3835(2) 0.0438(4) Uani 0.50 1 d P . .
N4 N 1.0000 0.48150(7) 0.2500 0.0438(5) Uani 1 2 d S . .
C1 C 0.92280(18) -0.26381(7) 0.2610(2) 0.0457(5) Uani 1 1 d . . .
C2 C 0.9540(2) -0.31030(7) 0.3418(3) 0.0610(6) Uani 1 1 d . . .
H2A H 1.0270 -0.3237 0.3921 0.073 Uiso 1 1 calc R . .
C3 C 0.8751(4) -0.33649(8) 0.3467(4) 0.0866(11) Uani 1 1 d . . .
H3A H 0.8957 -0.3679 0.3994 0.104 Uiso 1 1 calc R . .
C4 C 0.7674(3) -0.31706(12) 0.2756(4) 0.0858(10) Uani 1 1 d . . .
H4A H 0.7153 -0.3354 0.2788 0.103 Uiso 1 1 calc R . .
C5 C 0.7366(2) -0.26978(11) 0.1985(3) 0.0715(7) Uani 1 1 d . . .
H5A H 0.6645 -0.2558 0.1523 0.086 Uiso 1 1 calc R . .
C6 C 0.81425(19) -0.24366(9) 0.1913(3) 0.0564(6) Uani 1 1 d . . .
H6A H 0.7935 -0.2122 0.1392 0.068 Uiso 1 1 calc R . .
C7 C 1.0000 -0.18148(9) 0.2500 0.0401(6) Uani 1 2 d S . .
C8 C 0.99034(17) -0.15421(6) 0.1359(2) 0.0422(5) Uani 1 1 d . . .
H8A H 0.9843 -0.1723 0.0596 0.051 Uiso 1 1 calc R . .
C9 C 0.98962(16) -0.10001(6) 0.1357(2) 0.0398(4) Uani 1 1 d . . .
H9A H 0.9821 -0.0820 0.0582 0.048 Uiso 1 1 calc R . .
C10 C 1.0000 -0.07227(9) 0.2500 0.0358(5) Uani 1 2 d S . .
C11 C 1.0000 -0.01421(9) 0.2500 0.0365(5) Uani 1 2 d S . .
C12 C 1.06898(18) 0.01424(7) 0.3833(2) 0.0464(5) Uani 1 1 d . . .
H12A H 1.1166 -0.0036 0.4748 0.056 Uiso 1 1 calc R . .
C13 C 1.06947(16) 0.06726(6) 0.38508(19) 0.0453(4) Uani 0.50 1 d P . .
H13A H 1.1160 0.0855 0.4760 0.054 Uiso 0.50 1 calc PR . .
C14 C 1.0000 0.09314(9) 0.2500 0.0358(5) Uani 1 2 d S . .
C15 C 1.0000 0.15102(9) 0.2500 0.0379(6) Uani 1 2 d S . .
C16 C 1.07280(15) 0.17681(6) 0.3835(2) 0.0438(4) Uani 0.50 1 d P . .
H16A H 1.1217 0.1584 0.4737 0.053 Uiso 0.50 1 calc PR . .
C17 C 1.07312(18) 0.22989(7) 0.3834(2) 0.0456(5) Uani 1 1 d . . .
H17A H 1.1234 0.2476 0.4745 0.055 Uiso 1 1 calc R . .
C18 C 1.0000 0.25846(9) 0.2500 0.0399(6) Uani 1 2 d S . .
C19 C 1.0000 0.31631(9) 0.2500 0.0381(6) Uani 1 2 d S . .
C20 C 1.10186(16) 0.34428(6) 0.3315(2) 0.0416(4) Uani 1 1 d . . .
H20A H 1.1708 0.3264 0.3871 0.050 Uiso 1 1 calc R . .
C21 C 1.10197(16) 0.39838(7) 0.3310(2) 0.0413(4) Uani 1 1 d . . .
H21A H 1.1709 0.4163 0.3853 0.050 Uiso 1 1 calc R . .
C22 C 1.0000 0.42616(9) 0.2500 0.0389(6) Uani 1 2 d S . .
C23 C 0.91845(17) 0.50945(7) 0.1141(2) 0.0427(5) Uani 1 1 d . . .
C24 C 0.88417(18) 0.49103(8) -0.0239(2) 0.0507(5) Uani 1 1 d . . .
H24A H 0.9120 0.4593 -0.0287 0.061 Uiso 1 1 calc R . .
C25 C 0.80841(19) 0.51958(10) -0.1556(3) 0.0617(6) Uani 1 1 d . . .
H25A H 0.7844 0.5066 -0.2484 0.074 Uiso 1 1 calc R . .
C26 C 0.7687(2) 0.56745(10) -0.1483(3) 0.0690(7) Uani 1 1 d . . .
H26A H 0.7213 0.5876 -0.2352 0.083 Uiso 1 1 calc R . .
C27 C 0.79982(19) 0.58485(8) -0.0119(3) 0.0609(7) Uani 1 1 d . . .
H27A H 0.7706 0.6162 -0.0077 0.073 Uiso 1 1 calc R . .
C28 C 0.87360(18) 0.55644(7) 0.1184(3) 0.0490(5) Uani 1 1 d . . .
H28A H 0.8937 0.5686 0.2099 0.059 Uiso 1 1 calc R . .

loop_
_atom_site_aniso_label
_atom_site_aniso_U_11
_atom_site_aniso_U_22
_atom_site_aniso_U_33
_atom_site_aniso_U_23
_atom_site_aniso_U_13
_atom_site_aniso_U_12
N1 0.0614(15) 0.0253(10) 0.0749(17) 0.000 0.0494(14) 0.000
N2 0.0553(11) 0.0301(8) 0.0361(9) -0.0022(7) 0.0213(9) 0.0031(7)
N3 0.0493(10) 0.0298(8) 0.0469(10) 0.0012(7) 0.0273(9) 0.0032(7)
N4 0.0527(14) 0.0244(10) 0.0389(12) 0.000 0.0208(11) 0.000
C1 0.0617(13) 0.0326(9) 0.0514(12) -0.0068(8) 0.0394(11) -0.0091(8)
C2 0.1066(19) 0.0299(9) 0.0772(16) 0.0007(10) 0.0723(16) 0.0036(11)
C3 0.184(4) 0.0328(11) 0.116(2) -0.0132(13) 0.130(3) -0.0195(16)
C4 0.130(3) 0.0788(18) 0.102(2) -0.0466(17) 0.099(2) -0.0594(19)
C5 0.0624(15) 0.100(2) 0.0556(15) -0.0249(14) 0.0383(13) -0.0362(14)
C6 0.0541(13) 0.0646(13) 0.0495(13) -0.0028(10) 0.0316(11) -0.0132(11)
C7 0.0430(14) 0.0261(11) 0.0549(17) 0.000 0.0322(14) 0.000
C8 0.0521(12) 0.0333(9) 0.0493(11) -0.0067(8) 0.0356(10) -0.0057(8)
C9 0.0481(11) 0.0316(8) 0.0433(11) -0.0002(7) 0.0302(9) -0.0035(7)
C10 0.0369(13) 0.0278(11) 0.0408(14) 0.000 0.0232(12) 0.000
C11 0.0417(14) 0.0276(11) 0.0398(14) 0.000 0.0252(12) 0.000
C12 0.0556(12) 0.0302(9) 0.0397(11) 0.0017(7) 0.0228(10) 0.0047(8)
C13 0.0553(11) 0.0301(8) 0.0361(9) -0.0022(7) 0.0213(9) 0.0031(7)
C14 0.0429(11) 0.0280(11) 0.0376(14) 0.000 0.0255(11) 0.000
C15 0.0439(15) 0.0275(11) 0.0464(15) 0.000 0.0300(13) 0.000
C16 0.0493(10) 0.0298(8) 0.0469(10) 0.0012(7) 0.0273(9) 0.0032(7)
C17 0.0523(12) 0.0314(9) 0.0533(12) 0.0014(8) 0.0329(11) 0.0014(8)
C18 0.0455(15) 0.0270(11) 0.0523(16) 0.000 0.0329(14) 0.000
C19 0.0474(15) 0.0258(11) 0.0442(15) 0.000 0.0300(13) 0.000
C20 0.0397(10) 0.0333(9) 0.0461(11) 0.0060(7) 0.0238(9) 0.0047(7)
C21 0.0414(10) 0.0310(8) 0.0462(11) 0.0009(7) 0.0245(9) -0.0024(7)
C22 0.0473(15) 0.0292(11) 0.0359(14) 0.000 0.0238(13) 0.000
C23 0.0450(11) 0.0333(9) 0.0436(11) 0.0058(8) 0.0245(9) 0.0011(8)
C24 0.0524(12) 0.0478(11) 0.0457(12) 0.0051(9) 0.0274(10) 0.0062(9)
C25 0.0514(13) 0.0825(16) 0.0419(12) 0.0138(11) 0.0244(11) 0.0061(12)
C26 0.0494(13) 0.0783(16) 0.0736(18) 0.0410(14) 0.0354(13) 0.0216(12)
C27 0.0524(13) 0.0455(11) 0.0881(19) 0.0242(11) 0.0454(14) 0.0125(9)
C28 0.0546(12) 0.0332(9) 0.0628(14) 0.0050(9) 0.0382(11) 0.0033(8)

loop_
_atom_type_symbol
_atom_type_description
_atom_type_scat_dispersion_real
_atom_type_scat_dispersion_imag
_atom_type_scat_source
C C 0.0033 0.0016 'International Tables Vol C Tables 4.2.6.8 and 6.1.1.4'
H H 0.0000 0.0000 'International Tables Vol C Tables 4.2.6.8 and 6.1.1.4'
N N 0.0061 0.0033 'International Tables Vol C Tables 4.2.6.8 and 6.1.1.4'

loop_
_geom_angle_atom_site_label_1
_geom_angle_atom_site_label_2
_geom_angle_atom_site_label_3
_geom_angle
_geom_angle_site_symmetry_1
_geom_angle_site_symmetry_3
_geom_angle_publ_flag
C1 N1 C1 121.9(2) . 2_755 ?
C1 N1 C7 119.03(10) . . ?
C1 N1 C7 119.03(10) 2_755 . ?
C22 N4 C23 120.24(10) . 2_755 ?
C22 N4 C23 120.24(10) . . ?
C23 N4 C23 119.5(2) 2_755 . ?
C2 C1 C6 119.0(2) . . ?
C2 C1 N1 120.81(19) . . ?
C6 C1 N1 120.16(17) . . ?
C3 C2 C1 119.4(3) . . ?
C3 C2 H2A 120.3 . . ?
C1 C2 H2A 120.3 . . ?
C4 C3 C2 121.4(2) . . ?
C4 C3 H3A 119.3 . . ?
C2 C3 H3A 119.3 . . ?
C3 C4 C5 119.6(2) . . ?
C3 C4 H4A 120.2 . . ?
C5 C4 H4A 120.2 . . ?
C6 C5 C4 119.4(3) . . ?
C6 C5 H5A 120.3 . . ?
C4 C5 H5A 120.3 . . ?
C5 C6 C1 121.1(2) . . ?
C5 C6 H6A 119.5 . . ?
C1 C6 H6A 119.5 . . ?
C8 C7 C8 119.6(2) 2_755 . ?
C8 C7 N1 120.22(11) 2_755 . ?
C8 C7 N1 120.22(11) . . ?
C9 C8 C7 120.08(17) . . ?
C9 C8 H8A 120.0 . . ?
C7 C8 H8A 120.0 . . ?
C8 C9 C10 120.85(17) . . ?
C8 C9 H9A 119.6 . . ?
C10 C9 H9A 119.6 . . ?
C9 C10 C9 118.6(2) . 2_755 ?
C9 C10 C11 120.72(11) . . ?
C9 C10 C11 120.72(11) 2_755 . ?
C12 C11 C12 116.6(2) . 2_755 ?
C12 C11 C10 121.70(11) . . ?
C12 C11 C10 121.70(11) 2_755 . ?
C11 C12 H12A 118.8 . . ?
C13 C14 N2 0.0(2) 2_755 2_755 ?
C13 C14 N2 121.9(2) 2_755 . ?
N2 C14 N2 121.9(2) 2_755 . ?
C13 C14 C15 119.03(10) 2_755 . ?
N2 C14 C15 119.03(10) 2_755 . ?
N2 C14 C15 119.03(10) . . ?
N3 C15 C16 121.8(2) . 2_755 ?
N3 C15 N3 121.8(2) . 2_755 ?
C16 C15 N3 0.0(2) 2_755 2_755 ?
N3 C15 C14 119.08(11) . . ?
C16 C15 C14 119.08(11) 2_755 . ?
N3 C15 C14 119.08(11) 2_755 . ?
C18 C17 H17A 119.2 . . ?
C17 C18 C17 116.7(2) 2_755 . ?
C17 C18 C19 121.66(11) 2_755 . ?
C17 C18 C19 121.66(11) . . ?
C20 C19 C20 118.1(2) . 2_755 ?
C20 C19 C18 120.95(11) . . ?
C20 C19 C18 120.95(11) 2_755 . ?
C21 C20 C19 121.01(17) . . ?
C21 C20 H20A 119.5 . . ?
C19 C20 H20A 119.5 . . ?
C20 C21 C22 120.68(18) . . ?
C20 C21 H21A 119.7 . . ?
C22 C21 H21A 119.7 . . ?
C21 C22 C21 118.5(2) 2_755 . ?
C21 C22 N4 120.74(11) 2_755 . ?
C21 C22 N4 120.74(11) . . ?
C24 C23 C28 118.93(18) . . ?
C24 C23 N4 120.55(16) . . ?
C28 C23 N4 120.51(18) . . ?
C23 C24 C25 120.4(2) . . ?
C23 C24 H24A 119.8 . . ?
C25 C24 H24A 119.8 . . ?
C26 C25 C24 119.9(2) . . ?
C26 C25 H25A 120.1 . . ?
C24 C25 H25A 120.1 . . ?
C27 C26 C25 119.5(2) . . ?
C27 C26 H26A 120.2 . . ?
C25 C26 H26A 120.2 . . ?
C26 C27 C28 120.7(2) . . ?
C26 C27 H27A 119.6 . . ?
C28 C27 H27A 119.6 . . ?
C27 C28 C23 120.4(2) . . ?
C27 C28 H28A 119.8 . . ?
C23 C28 H28A 119.8 . . ?

loop_
_geom_bond_atom_site_label_1
_geom_bond_atom_site_label_2
_geom_bond_distance
_geom_bond_site_symmetry_2
_geom_bond_publ_flag
N1 C1 1.414(2) . ?
N1 C1 1.414(2) 2_755 ?
N1 C7 1.423(3) . ?
N2 C14 1.367(2) . ?
N3 C15 1.359(2) . ?
N4 C22 1.418(3) . ?
N4 C23 1.422(2) 2_755 ?
N4 C23 1.422(2) . ?
C1 C2 1.392(3) . ?
C1 C6 1.393(3) . ?
C2 C3 1.389(4) . ?
C2 H2A 0.9300 . ?
C3 C4 1.373(5) . ?
C3 H3A 0.9300 . ?
C4 C5 1.391(4) . ?
C4 H4A 0.9300 . ?
C5 C6 1.387(3) . ?
C5 H5A 0.9300 . ?
C6 H6A 0.9300 . ?
C7 C8 1.388(2) 2_755 ?
C7 C8 1.388(2) . ?
C8 C9 1.389(2) . ?
C8 H8A 0.9300 . ?
C9 C10 1.391(2) . ?
C9 H9A 0.9300 . ?
C10 C9 1.391(2) 2_755 ?
C10 C11 1.488(3) . ?
C11 C12 1.387(2) . ?
C11 C12 1.387(2) 2_755 ?
C12 H12A 0.9300 . ?
C14 C13 1.367(2) 2_755 ?
C14 N2 1.367(2) 2_755 ?
C14 C15 1.483(3) . ?
C15 C16 1.359(2) 2_755 ?
C15 N3 1.359(2) 2_755 ?
C17 C18 1.395(2) . ?
C17 H17A 0.9300 . ?
C18 C17 1.395(2) 2_755 ?
C18 C19 1.482(3) . ?
C19 C20 1.394(2) . ?
C19 C20 1.394(2) 2_755 ?
C20 C21 1.386(2) . ?
C20 H20A 0.9300 . ?
C21 C22 1.392(2) . ?
C21 H21A 0.9300 . ?
C22 C21 1.392(2) 2_755 ?
C23 C24 1.381(3) . ?
C23 C28 1.394(2) . ?
C24 C25 1.389(3) . ?
C24 H24A 0.9300 . ?
C25 C26 1.388(3) . ?
C25 H25A 0.9300 . ?
C26 C27 1.372(4) . ?
C26 H26A 0.9300 . ?
C27 C28 1.374(3) . ?
C27 H27A 0.9300 . ?
C28 H28A 0.9300 . ?
